data_4314036
loop_
_publ_author_name
'Angelo Maspero'
'Ibrahim Kani'
'Ahmed A. Mohamed'
'Mohammad A. Omary'
'Richard J. Staples'
'John P. Fackler'

_publ_contact_author_address
; Department of Chemistry
    Texas A&M University
College Station, TX 77843
;
_publ_contact_author_email fackler@mail.chem.tamu.edu
_publ_contact_author_name 'John P. Fackler'
_publ_section_title
;
 Syntheses and Structures of Dinuclear Gold(I) Dithiophosphonate Complexes
 and the Reaction of the Dithiophosphonate Complexes with Phosphines:
 Diverse Coordination Types
;
_journal_name_full 'Inorganic Chemistry'
_journal_page_first 5311
_journal_page_last 5319
_journal_paper_doi 10.1021/ic034114y
_journal_volume 42
_journal_year 2003
_chemical_formula_sum 'C48 H46 Au O2 P3 S2'
_chemical_formula_weight 1008.18
_chemical_name_systematic
; 
 ? 
;
_space_group_IT_number 2
_symmetry_cell_setting triclinic
_symmetry_space_group_name_Hall '-P 1'
_symmetry_space_group_name_H-M 'P -1'
_atom_sites_solution_hydrogens geom
_atom_sites_solution_primary direct
_atom_sites_solution_secondary difmap
_audit_creation_method SHELXL-97
_cell_angle_alpha 79.0130(10)
_cell_angle_beta 79.3850(10)
_cell_angle_gamma 88.9130(10)
_cell_formula_units_Z 2
_cell_length_a 10.7834(2)
_cell_length_b 13.4375(3)
_cell_length_c 15.2389(2)
_cell_measurement_temperature 273(2)
_cell_volume 2130.28(7)
_computing_cell_refinement 'Bruker SMART'
_computing_data_collection 'Bruker SMART'
_computing_data_reduction 'Bruker SAINT'
_computing_molecular_graphics 'Bruker SHELXTL'
_computing_publication_material 'Bruker SHELXTL'
_computing_structure_refinement 'SHELXL-97 (Sheldrick, 1997)'
_computing_structure_solution 'SHELXS-97 (Sheldrick, 1990)'
_diffrn_ambient_temperature 293(2)
_diffrn_measured_fraction_theta_full 0.866
_diffrn_measured_fraction_theta_max 0.866
_diffrn_radiation_monochromator graphite
_diffrn_radiation_source 'fine-focus sealed tube'
_diffrn_radiation_type MoK\a
_diffrn_radiation_wavelength 0.71073
_diffrn_reflns_av_R_equivalents 0.0143
_diffrn_reflns_av_sigmaI/netI 0.0300
_diffrn_reflns_limit_h_max 14
_diffrn_reflns_limit_h_min -13
_diffrn_reflns_limit_k_max 17
_diffrn_reflns_limit_k_min -18
_diffrn_reflns_limit_l_max 11
_diffrn_reflns_limit_l_min -19
_diffrn_reflns_number 13708
_diffrn_reflns_theta_full 28.81
_diffrn_reflns_theta_max 28.81
_diffrn_reflns_theta_min 1.38
_exptl_absorpt_coefficient_mu 3.701
_exptl_crystal_density_diffrn 1.537
_exptl_crystal_density_method 'not measured'
_exptl_crystal_F_000 966
_refine_diff_density_max 0.922
_refine_diff_density_min -1.239
_refine_diff_density_rms 0.166
_refine_ls_extinction_method none
_refine_ls_goodness_of_fit_ref 1.215
_refine_ls_hydrogen_treatment mixed
_refine_ls_matrix_type full
_refine_ls_number_parameters 506
_refine_ls_number_reflns 9634
_refine_ls_number_restraints 0
_refine_ls_restrained_S_all 1.215
_refine_ls_R_factor_all 0.0298
_refine_ls_R_factor_gt 0.0226
_refine_ls_shift/su_max 0.001
_refine_ls_shift/su_mean 0.000
_refine_ls_structure_factor_coef Fsqd
_refine_ls_weighting_details 'calc w=1/[\s^2^(Fo^2^)+(0.0000P)^2^+9.4192P] where P=(Fo^2^+2Fc^2^)/3'
_refine_ls_weighting_scheme calc
_refine_ls_wR_factor_gt 0.0545
_refine_ls_wR_factor_ref 0.0802
_reflns_number_gt 8813
_reflns_number_total 9634
_reflns_threshold_expression >2sigma(I)
_cod_data_source_file ic034114ysi20030604_012934_8.cif
_cod_data_source_block complex8
_cod_depositor_comments
;
The following automatic conversions were performed:
'__computing_data_collection' tag replaced with
'_computing_data_collection'.

Automatic conversion script
Id: cif_correct_tags 1440 2010-10-19 06:21:57Z saulius 

The following automatic conversions were performed:

'_symmetry_cell_setting' value 'Triclinic' changed to 'triclinic'
according to the built-in table from CIF Core dictionary named
'cif_core.dic' version 2.4.1 from 2010-06-29.

Automatic conversion script
Id: cif_fix_values 1646 2011-03-28 12:23:43Z adriana 
;
_cod_database_code 4314036

loop_
_symmetry_equiv_pos_as_xyz
'x, y, z'
'-x, -y, -z'

loop_
_atom_site_label
_atom_site_type_symbol
_atom_site_fract_x
_atom_site_fract_y
_atom_site_fract_z
_atom_site_U_iso_or_equiv
_atom_site_adp_type
_atom_site_occupancy
_atom_site_symmetry_multiplicity
_atom_site_calc_flag
_atom_site_refinement_flags
_atom_site_disorder_assembly
_atom_site_disorder_group
Au1 Au 0.133041(15) 0.258780(12) 0.199564(11) 0.01972(5) Uani 1 1 d . . .
P1 P -0.10753(9) 0.14479(8) 0.35298(7) 0.01615(19) Uani 1 1 d . . .
S2 S -0.13035(9) 0.24717(8) 0.24398(7) 0.01916(19) Uani 1 1 d . . .
P3 P 0.17511(9) 0.41542(7) 0.23110(7) 0.01625(19) Uani 1 1 d . . .
P2 P 0.22667(9) 0.15101(7) 0.10528(7) 0.01610(19) Uani 1 1 d . . .
S1 S 0.07043(9) 0.10942(8) 0.36120(7) 0.01986(19) Uani 1 1 d . . .
O1 O -0.1905(3) 0.0474(2) 0.34954(19) 0.0186(6) Uani 1 1 d . . .
C1 C -0.2036(4) -0.0389(3) 0.4257(3) 0.0187(8) Uani 1 1 d . . .
H1 H -0.1347 -0.0375 0.4593 0.022 Uiso 1 1 calc R . .
C43 C 0.3174(4) 0.4168(3) 0.2791(3) 0.0165(7) Uani 1 1 d . . .
C25 C 0.2694(4) 0.2139(3) -0.0136(3) 0.0190(8) Uani 1 1 d . . .
C13 C 0.1437(4) 0.0338(3) 0.1048(3) 0.0180(7) Uani 1 1 d . . .
C9 C -0.3171(4) 0.2353(3) 0.6177(3) 0.0197(8) Uani 1 1 d . . .
C34 C 0.2580(5) 0.6342(3) -0.0474(3) 0.0295(10) Uani 1 1 d . . .
H34 H 0.2747 0.6753 -0.1048 0.035 Uiso 1 1 calc R . .
C31 C 0.2093(4) 0.5086(3) 0.1249(3) 0.0201(8) Uani 1 1 d . . .
C7 C -0.3056(4) 0.2246(3) 0.4603(3) 0.0217(8) Uani 1 1 d . . .
H7 H -0.3420 0.2348 0.4086 0.026 Uiso 1 1 calc R . .
C10 C -0.1982(4) 0.1931(3) 0.6166(3) 0.0206(8) Uani 1 1 d . . .
H10 H -0.1624 0.1821 0.6686 0.025 Uiso 1 1 calc R . .
C21 C 0.6012(4) 0.1176(3) 0.1292(3) 0.0259(9) Uani 1 1 d . . .
H21 H 0.6797 0.1423 0.0968 0.031 Uiso 1 1 calc R . .
C37 C 0.0531(4) 0.4712(3) 0.3059(3) 0.0189(8) Uani 1 1 d . . .
C19 C 0.3745(4) 0.1069(3) 0.1408(3) 0.0190(8) Uani 1 1 d . . .
C14 C 0.2065(4) -0.0513(3) 0.0802(3) 0.0246(9) Uani 1 1 d . . .
H14 H 0.2938 -0.0494 0.0625 0.030 Uiso 1 1 calc R . .
C36 C 0.3322(4) 0.5414(3) 0.0846(3) 0.0219(8) Uani 1 1 d . . .
H36 H 0.3983 0.5222 0.1154 0.026 Uiso 1 1 calc R . .
C48 C 0.4151(4) 0.3527(3) 0.2550(3) 0.0223(8) Uani 1 1 d . . .
H48 H 0.4036 0.3058 0.2194 0.027 Uiso 1 1 calc R . .
C20 C 0.4931(4) 0.1437(3) 0.0923(3) 0.0223(8) Uani 1 1 d . . .
H20 H 0.4999 0.1856 0.0355 0.027 Uiso 1 1 calc R . .
C44 C 0.3355(4) 0.4860(3) 0.3341(3) 0.0236(9) Uani 1 1 d . . .
H44 H 0.2711 0.5296 0.3507 0.028 Uiso 1 1 calc R . .
C23 C 0.4743(4) 0.0162(4) 0.2614(3) 0.0272(9) Uani 1 1 d . . .
H23 H 0.4680 -0.0273 0.3174 0.033 Uiso 1 1 calc R . .
O2 O -0.3895(3) 0.2652(2) 0.6919(2) 0.0240(6) Uani 1 1 d . . .
C6 C -0.1856(3) 0.1835(3) 0.4570(3) 0.0158(7) Uani 1 1 d . . .
C4 C -0.3474(4) -0.1518(3) 0.5391(3) 0.0287(10) Uani 1 1 d . . .
H4A H -0.4350 -0.1731 0.5480 0.034 Uiso 1 1 calc R . .
H4B H -0.3223 -0.1604 0.5980 0.034 Uiso 1 1 calc R . .
C8 C -0.3716(4) 0.2505(3) 0.5398(3) 0.0215(8) Uani 1 1 d . . .
H8 H -0.4517 0.2778 0.5413 0.026 Uiso 1 1 calc R . .
C28 C 0.3259(5) 0.3146(4) -0.1950(3) 0.0301(10) Uani 1 1 d . . .
H28 H 0.3443 0.3481 -0.2553 0.036 Uiso 1 1 calc R . .
C32 C 0.1105(4) 0.5406(3) 0.0781(3) 0.0265(9) Uani 1 1 d . . .
H32 H 0.0282 0.5192 0.1044 0.032 Uiso 1 1 calc R . .
C30 C 0.3205(4) 0.1617(3) -0.0829(3) 0.0199(8) Uani 1 1 d . . .
H30 H 0.3362 0.0928 -0.0684 0.024 Uiso 1 1 calc R . .
C39 C -0.1025(4) 0.4410(3) 0.4451(3) 0.0267(9) Uani 1 1 d . . .
H39 H -0.1412 0.3978 0.4978 0.032 Uiso 1 1 calc R . .
C16 C 0.0079(4) -0.1414(3) 0.1080(3) 0.0258(9) Uani 1 1 d . . .
H16 H -0.0376 -0.1997 0.1085 0.031 Uiso 1 1 calc R . .
C15 C 0.1384(4) -0.1390(3) 0.0820(3) 0.0238(9) Uani 1 1 d . . .
H15 H 0.1802 -0.1959 0.0659 0.029 Uiso 1 1 calc R . .
C40 C -0.1398(4) 0.5410(4) 0.4262(3) 0.0295(10) Uani 1 1 d . . .
H40 H -0.2043 0.5646 0.4662 0.035 Uiso 1 1 calc R . .
C33 C 0.1341(5) 0.6040(3) -0.0071(3) 0.0280(10) Uani 1 1 d . . .
H33 H 0.0678 0.6261 -0.0369 0.034 Uiso 1 1 calc R . .
C38 C -0.0065(4) 0.4059(3) 0.3846(3) 0.0215(8) Uani 1 1 d . . .
H38 H 0.0181 0.3387 0.3966 0.026 Uiso 1 1 calc R . .
C29 C 0.3479(4) 0.2115(3) -0.1726(3) 0.0258(9) Uani 1 1 d . . .
H29 H 0.3811 0.1758 -0.2180 0.031 Uiso 1 1 calc R . .
C46 C 0.5472(5) 0.4270(4) 0.3378(3) 0.0319(10) Uani 1 1 d . . .
H46 H 0.6240 0.4311 0.3565 0.038 Uiso 1 1 calc R . .
C26 C 0.2484(4) 0.3179(3) -0.0367(3) 0.0250(9) Uani 1 1 d . . .
H26 H 0.2157 0.3539 0.0085 0.030 Uiso 1 1 calc R . .
C24 C 0.3672(4) 0.0424(3) 0.2255(3) 0.0224(8) Uani 1 1 d . . .
H24 H 0.2890 0.0168 0.2579 0.027 Uiso 1 1 calc R . .
C11 C -0.1333(4) 0.1674(3) 0.5357(3) 0.0212(8) Uani 1 1 d . . .
H11 H -0.0537 0.1390 0.5344 0.025 Uiso 1 1 calc R . .
C47 C 0.5302(4) 0.3578(4) 0.2833(3) 0.0295(10) Uani 1 1 d . . .
H47 H 0.5953 0.3152 0.2660 0.035 Uiso 1 1 calc R . .
C22 C 0.5922(4) 0.0548(3) 0.2140(3) 0.0260(9) Uani 1 1 d . . .
H22 H 0.6641 0.0386 0.2391 0.031 Uiso 1 1 calc R . .
C18 C 0.0132(4) 0.0312(3) 0.1312(3) 0.0212(8) Uani 1 1 d . . .
H18 H -0.0288 0.0879 0.1475 0.025 Uiso 1 1 calc R . .
C42 C 0.0162(4) 0.5715(3) 0.2880(3) 0.0257(9) Uani 1 1 d . . .
H42 H 0.0565 0.6155 0.2363 0.031 Uiso 1 1 calc R . .
C17 C -0.0548(4) -0.0575(4) 0.1332(3) 0.0311(10) Uani 1 1 d . . .
H17 H -0.1420 -0.0599 0.1514 0.037 Uiso 1 1 calc R . .
C41 C -0.0818(4) 0.6060(3) 0.3481(3) 0.0295(10) Uani 1 1 d . . .
H41 H -0.1080 0.6727 0.3356 0.035 Uiso 1 1 calc R . .
C45 C 0.4491(5) 0.4897(4) 0.3638(4) 0.0334(11) Uani 1 1 d . . .
H45 H 0.4596 0.5345 0.4016 0.040 Uiso 1 1 calc R . .
C3 C -0.2628(5) -0.2144(3) 0.4774(4) 0.0334(11) Uani 1 1 d . . .
H3A H -0.3125 -0.2653 0.4613 0.040 Uiso 1 1 calc R . .
H3B H -0.1979 -0.2482 0.5081 0.040 Uiso 1 1 calc R . .
C27 C 0.2763(5) 0.3678(4) -0.1271(3) 0.0309(10) Uani 1 1 d . . .
H27 H 0.2616 0.4368 -0.1420 0.037 Uiso 1 1 calc R . .
C12 C -0.3382(4) 0.2518(4) 0.7732(3) 0.0289(10) Uani 1 1 d . . .
H12A H -0.3263 0.1809 0.7943 0.043 Uiso 1 1 calc R . .
H12B H -0.3953 0.2784 0.8190 0.043 Uiso 1 1 calc R . .
H12C H -0.2586 0.2872 0.7610 0.043 Uiso 1 1 calc R . .
C2 C -0.2030(5) -0.1377(3) 0.3917(3) 0.0282(9) Uani 1 1 d . . .
H2A H -0.1177 -0.1565 0.3685 0.034 Uiso 1 1 calc R . .
H2B H -0.2528 -0.1330 0.3442 0.034 Uiso 1 1 calc R . .
C5 C -0.3298(4) -0.0402(3) 0.4897(3) 0.0303(10) Uani 1 1 d . . .
H5A H -0.3972 -0.0197 0.4561 0.036 Uiso 1 1 calc R . .
H5B H -0.3278 0.0045 0.5325 0.036 Uiso 1 1 calc R . .
C35 C 0.3565(5) 0.6029(3) -0.0019(3) 0.0291(10) Uani 1 1 d . . .
H35 H 0.4389 0.6229 -0.0291 0.035 Uiso 1 1 calc R . .

loop_
_atom_site_aniso_label
_atom_site_aniso_U_11
_atom_site_aniso_U_22
_atom_site_aniso_U_33
_atom_site_aniso_U_23
_atom_site_aniso_U_13
_atom_site_aniso_U_12
Au1 0.02206(8) 0.01678(8) 0.01871(8) -0.00543(5) 0.00263(5) -0.00119(5)
P1 0.0145(4) 0.0189(5) 0.0148(5) -0.0026(4) -0.0028(4) 0.0022(4)
S2 0.0172(4) 0.0219(5) 0.0161(4) 0.0011(4) -0.0020(4) 0.0012(4)
P3 0.0177(5) 0.0147(4) 0.0160(5) -0.0029(4) -0.0020(4) 0.0002(4)
P2 0.0161(4) 0.0159(4) 0.0155(5) -0.0030(4) -0.0006(4) -0.0008(4)
S1 0.0148(4) 0.0251(5) 0.0180(5) -0.0010(4) -0.0021(4) 0.0027(4)
O1 0.0213(14) 0.0174(13) 0.0168(13) -0.0014(11) -0.0046(11) -0.0004(11)
C1 0.0217(19) 0.0157(18) 0.0181(19) 0.0003(15) -0.0061(15) 0.0006(15)
C43 0.0169(17) 0.0143(17) 0.0155(18) 0.0046(14) -0.0032(14) -0.0078(14)
C25 0.0183(18) 0.0203(19) 0.0183(19) -0.0039(15) -0.0025(15) -0.0018(15)
C13 0.0205(19) 0.0182(18) 0.0152(18) -0.0024(14) -0.0036(14) -0.0061(15)
C9 0.024(2) 0.0160(18) 0.0180(19) -0.0046(15) -0.0002(15) 0.0003(15)
C34 0.046(3) 0.021(2) 0.020(2) -0.0010(17) -0.0069(19) 0.0022(19)
C31 0.027(2) 0.0154(18) 0.0169(19) -0.0028(15) -0.0019(16) 0.0013(15)
C7 0.024(2) 0.0210(19) 0.021(2) -0.0063(16) -0.0052(16) 0.0045(16)
C10 0.024(2) 0.025(2) 0.0132(18) -0.0017(15) -0.0073(15) 0.0039(16)
C21 0.021(2) 0.027(2) 0.031(2) -0.0094(18) -0.0049(17) -0.0068(17)
C37 0.0167(18) 0.0175(18) 0.022(2) -0.0076(15) 0.0011(15) -0.0038(14)
C19 0.0200(19) 0.0187(18) 0.0195(19) -0.0067(15) -0.0038(15) 0.0015(15)
C14 0.026(2) 0.024(2) 0.024(2) -0.0074(17) -0.0022(17) 0.0015(17)
C36 0.023(2) 0.0202(19) 0.022(2) -0.0002(16) -0.0048(16) 0.0001(16)
C48 0.0166(18) 0.028(2) 0.022(2) -0.0030(17) -0.0048(15) 0.0033(16)
C20 0.0198(19) 0.022(2) 0.024(2) -0.0047(16) -0.0019(16) -0.0050(16)
C44 0.029(2) 0.0152(18) 0.028(2) -0.0031(16) -0.0100(18) 0.0014(16)
C23 0.031(2) 0.031(2) 0.019(2) -0.0039(18) -0.0035(17) 0.0048(18)
O2 0.0254(15) 0.0302(16) 0.0180(14) -0.0089(12) -0.0040(12) 0.0053(12)
C6 0.0128(17) 0.0180(18) 0.0145(17) -0.0007(14) 0.0007(14) -0.0016(14)
C4 0.025(2) 0.026(2) 0.030(2) 0.0038(18) -0.0015(18) -0.0081(18)
C8 0.0174(18) 0.024(2) 0.024(2) -0.0058(17) -0.0050(16) 0.0044(15)
C28 0.036(2) 0.035(2) 0.017(2) -0.0008(18) -0.0023(18) -0.002(2)
C32 0.026(2) 0.020(2) 0.034(2) -0.0065(18) -0.0067(18) 0.0016(17)
C30 0.0209(19) 0.0181(18) 0.0200(19) -0.0038(15) -0.0014(15) -0.0028(15)
C39 0.026(2) 0.025(2) 0.028(2) -0.0092(18) 0.0024(18) -0.0041(17)
C16 0.032(2) 0.021(2) 0.026(2) -0.0052(17) -0.0100(18) -0.0065(17)
C15 0.028(2) 0.021(2) 0.024(2) -0.0022(16) -0.0106(17) 0.0005(17)
C40 0.028(2) 0.032(2) 0.029(2) -0.015(2) 0.0004(18) 0.0034(19)
C33 0.045(3) 0.019(2) 0.022(2) -0.0016(17) -0.0128(19) 0.0031(18)
C38 0.0207(19) 0.0190(19) 0.025(2) -0.0061(16) -0.0025(16) 0.0008(15)
C29 0.027(2) 0.030(2) 0.020(2) -0.0074(17) 0.0013(17) -0.0046(18)
C46 0.028(2) 0.029(2) 0.036(3) 0.006(2) -0.013(2) -0.0038(19)
C26 0.032(2) 0.023(2) 0.019(2) -0.0041(17) -0.0016(17) 0.0032(17)
C24 0.0195(19) 0.026(2) 0.0195(19) -0.0036(16) 0.0021(15) 0.0002(16)
C11 0.0210(19) 0.0203(19) 0.022(2) -0.0055(16) -0.0018(16) 0.0048(15)
C47 0.025(2) 0.037(3) 0.022(2) 0.0024(19) -0.0027(17) 0.0074(19)
C22 0.025(2) 0.027(2) 0.031(2) -0.0150(19) -0.0092(18) 0.0022(17)
C18 0.0219(19) 0.0203(19) 0.024(2) -0.0086(16) -0.0075(16) 0.0000(15)
C42 0.030(2) 0.020(2) 0.026(2) -0.0040(17) -0.0008(18) -0.0013(17)
C17 0.021(2) 0.037(3) 0.035(3) -0.012(2) 0.0001(19) -0.0106(19)
C41 0.029(2) 0.021(2) 0.039(3) -0.0097(19) -0.003(2) 0.0076(17)
C45 0.042(3) 0.026(2) 0.037(3) -0.007(2) -0.020(2) 0.003(2)
C3 0.033(2) 0.020(2) 0.047(3) -0.003(2) -0.008(2) -0.0010(18)
C27 0.041(3) 0.023(2) 0.024(2) 0.0024(18) -0.002(2) -0.0005(19)
C12 0.031(2) 0.039(3) 0.019(2) -0.0104(19) -0.0038(18) 0.0011(19)
C2 0.038(3) 0.018(2) 0.027(2) -0.0046(17) -0.0032(19) -0.0044(18)
C5 0.030(2) 0.019(2) 0.035(3) -0.0001(18) 0.0069(19) 0.0003(17)
C35 0.033(2) 0.028(2) 0.022(2) -0.0009(18) 0.0000(18) 0.0000(19)

loop_
_atom_type_symbol
_atom_type_description
_atom_type_scat_dispersion_real
_atom_type_scat_dispersion_imag
_atom_type_scat_source
C C 0.0033 0.0016 'International Tables Vol C Tables 4.2.6.8 and 6.1.1.4'
H H 0.0000 0.0000 'International Tables Vol C Tables 4.2.6.8 and 6.1.1.4'
O O 0.0106 0.0060 'International Tables Vol C Tables 4.2.6.8 and 6.1.1.4'
P P 0.1023 0.0942 'International Tables Vol C Tables 4.2.6.8 and 6.1.1.4'
S S 0.1246 0.1234 'International Tables Vol C Tables 4.2.6.8 and 6.1.1.4'
Au Au -2.0133 8.8022 'International Tables Vol C Tables 4.2.6.8 and 6.1.1.4'

loop_
_geom_angle_atom_site_label_1
_geom_angle_atom_site_label_2
_geom_angle_atom_site_label_3
_geom_angle
_geom_angle_site_symmetry_1
_geom_angle_site_symmetry_3
_geom_angle_publ_flag
P3 Au1 P2 137.95(3) . . ?
P3 Au1 S2 101.97(3) . . ?
P2 Au1 S2 115.62(3) . . ?
P3 Au1 S1 111.71(3) . . ?
P2 Au1 S1 97.20(3) . . ?
S2 Au1 S1 73.18(3) . . ?
O1 P1 C6 102.86(16) . . ?
O1 P1 S1 112.08(11) . . ?
C6 P1 S1 109.88(13) . . ?
O1 P1 S2 105.01(11) . . ?
C6 P1 S2 110.99(13) . . ?
S1 P1 S2 115.24(6) . . ?
P1 S2 Au1 86.38(4) . . ?
C43 P3 C37 105.70(19) . . ?
C43 P3 C31 103.85(18) . . ?
C37 P3 C31 105.77(19) . . ?
C43 P3 Au1 112.88(13) . . ?
C37 P3 Au1 118.03(13) . . ?
C31 P3 Au1 109.48(13) . . ?
C25 P2 C13 105.93(18) . . ?
C25 P2 C19 106.02(18) . . ?
C13 P2 C19 103.63(18) . . ?
C25 P2 Au1 113.05(14) . . ?
C13 P2 Au1 118.93(13) . . ?
C19 P2 Au1 108.21(13) . . ?
P1 S1 Au1 85.10(4) . . ?
C1 O1 P1 118.8(2) . . ?
O1 C1 C2 110.5(3) . . ?
O1 C1 C5 112.2(3) . . ?
C2 C1 C5 104.4(3) . . ?
C48 C43 C44 118.8(4) . . ?
C48 C43 P3 119.0(3) . . ?
C44 C43 P3 122.0(3) . . ?
C26 C25 C30 118.7(4) . . ?
C26 C25 P2 118.8(3) . . ?
C30 C25 P2 122.6(3) . . ?
C18 C13 C14 120.1(4) . . ?
C18 C13 P2 117.4(3) . . ?
C14 C13 P2 122.5(3) . . ?
O2 C9 C10 124.6(4) . . ?
O2 C9 C8 114.8(4) . . ?
C10 C9 C8 120.5(4) . . ?
C35 C34 C33 120.2(4) . . ?
C36 C31 C32 118.8(4) . . ?
C36 C31 P3 122.0(3) . . ?
C32 C31 P3 118.9(3) . . ?
C8 C7 C6 120.9(4) . . ?
C9 C10 C11 118.9(4) . . ?
C22 C21 C20 120.4(4) . . ?
C42 C37 C38 119.8(4) . . ?
C42 C37 P3 124.0(3) . . ?
C38 C37 P3 116.1(3) . . ?
C24 C19 C20 118.9(4) . . ?
C24 C19 P2 117.8(3) . . ?
C20 C19 P2 122.9(3) . . ?
C15 C14 C13 120.0(4) . . ?
C31 C36 C35 120.4(4) . . ?
C43 C48 C47 121.0(4) . . ?
C21 C20 C19 120.1(4) . . ?
C45 C44 C43 120.2(4) . . ?
C24 C23 C22 120.3(4) . . ?
C9 O2 C12 117.2(3) . . ?
C7 C6 C11 118.8(4) . . ?
C7 C6 P1 118.8(3) . . ?
C11 C6 P1 122.2(3) . . ?
C5 C4 C3 106.3(4) . . ?
C7 C8 C9 119.7(4) . . ?
C27 C28 C29 119.9(4) . . ?
C33 C32 C31 120.9(4) . . ?
C29 C30 C25 120.8(4) . . ?
C40 C39 C38 119.5(4) . . ?
C17 C16 C15 120.4(4) . . ?
C16 C15 C14 119.8(4) . . ?
C41 C40 C39 120.5(4) . . ?
C32 C33 C34 119.5(4) . . ?
C39 C38 C37 120.3(4) . . ?
C30 C29 C28 120.1(4) . . ?
C45 C46 C47 119.7(4) . . ?
C27 C26 C25 120.4(4) . . ?
C23 C24 C19 120.8(4) . . ?
C6 C11 C10 121.2(4) . . ?
C48 C47 C46 119.7(4) . . ?
C21 C22 C23 119.5(4) . . ?
C13 C18 C17 119.6(4) . . ?
C37 C42 C41 119.7(4) . . ?
C16 C17 C18 120.0(4) . . ?
C40 C41 C42 120.1(4) . . ?
C44 C45 C46 120.6(4) . . ?
C4 C3 C2 105.8(4) . . ?
C28 C27 C26 120.1(4) . . ?
C1 C2 C3 103.3(4) . . ?
C1 C5 C4 103.6(3) . . ?
C34 C35 C36 120.2(4) . . ?

loop_
_geom_bond_atom_site_label_1
_geom_bond_atom_site_label_2
_geom_bond_distance
_geom_bond_site_symmetry_2
_geom_bond_publ_flag
Au1 P3 2.3172(10) . ?
Au1 P2 2.3204(10) . ?
Au1 S2 2.7960(10) . ?
Au1 S1 2.8471(10) . ?
P1 O1 1.614(3) . ?
P1 C6 1.816(4) . ?
P1 S1 1.9888(14) . ?
P1 S2 1.9948(14) . ?
P3 C43 1.819(4) . ?
P3 C37 1.825(4) . ?
P3 C31 1.829(4) . ?
P2 C25 1.825(4) . ?
P2 C13 1.829(4) . ?
P2 C19 1.830(4) . ?
O1 C1 1.464(5) . ?
C1 C2 1.514(6) . ?
C1 C5 1.519(6) . ?
C43 C48 1.389(6) . ?
C43 C44 1.405(6) . ?
C25 C26 1.399(6) . ?
C25 C30 1.401(6) . ?
C13 C18 1.389(6) . ?
C13 C14 1.394(6) . ?
C9 O2 1.373(5) . ?
C9 C10 1.390(6) . ?
C9 C8 1.399(6) . ?
C34 C35 1.388(7) . ?
C34 C33 1.397(7) . ?
C31 C36 1.395(6) . ?
C31 C32 1.406(6) . ?
C7 C8 1.389(6) . ?
C7 C6 1.393(5) . ?
C10 C11 1.402(6) . ?
C21 C22 1.391(7) . ?
C21 C20 1.395(6) . ?
C37 C42 1.389(6) . ?
C37 C38 1.399(6) . ?
C19 C24 1.400(6) . ?
C19 C20 1.401(6) . ?
C14 C15 1.394(6) . ?
C36 C35 1.398(6) . ?
C48 C47 1.394(6) . ?
C44 C45 1.387(6) . ?
C23 C24 1.379(6) . ?
C23 C22 1.396(6) . ?
O2 C12 1.427(5) . ?
C6 C11 1.396(6) . ?
C4 C5 1.542(6) . ?
C4 C3 1.543(7) . ?
C28 C27 1.389(7) . ?
C28 C29 1.390(7) . ?
C32 C33 1.393(6) . ?
C30 C29 1.384(6) . ?
C39 C40 1.388(6) . ?
C39 C38 1.393(6) . ?
C16 C17 1.384(7) . ?
C16 C15 1.389(6) . ?
C40 C41 1.386(7) . ?
C46 C45 1.388(7) . ?
C46 C47 1.394(7) . ?
C26 C27 1.393(6) . ?
C18 C17 1.403(6) . ?
C42 C41 1.399(6) . ?
C3 C2 1.545(6) . ?
